data_8000174
loop_
_publ_author_name
'Yoshida, Jun'
'Nishikiori, Shin-ichi'
'Kuroda, Reiko'

_publ_section_title
;
 Construction of Supramolecular Complexes by Use of Planar
 Bis(\b-diketonato)cobalt(II) Complexes as Building Blocks
;
_journal_issue 5
_journal_name_full 'Chemistry Letters'
_journal_page_first 678
_journal_paper_doi 10.1246/cl.2007.678
_journal_volume 36
_journal_year 2007
_chemical_formula_moiety '(C76 H70 Co3 N14 O12), (C H4 O)4 '
_chemical_formula_structural '((Co (C5 H7 O2)2)3 (C20 H14 N4)2), (C H4 O)4'
_chemical_formula_sum 'C80 H86 Co3 N14 O16'
_chemical_formula_weight 1676.42
_space_group_IT_number 14
_space_group_name_Hall '-P 2yc'
_symmetry_cell_setting monoclinic
_symmetry_Int_Tables_number 14
_symmetry_space_group_name_Hall '-P 2ybc'
_symmetry_space_group_name_H-M 'P 1 21/c 1'
_cell_angle_alpha 90
_cell_angle_beta 77.2110(10)
_cell_angle_gamma 90
_cell_formula_units_Z 2
_cell_length_a 10.4230(3)
_cell_length_b 15.4308(5)
_cell_length_c 26.7556(9)
_cell_measurement_reflns_used 49639
_cell_measurement_temperature 153(2)
_cell_measurement_theta_max 32.31
_cell_measurement_theta_min 1.54
_cell_volume 4196.5(2)
_computing_structure_refinement 'SHELXL-97 (Sheldrick, 1997)'
_diffrn_ambient_temperature 153
_diffrn_measured_fraction_theta_full 0.964
_diffrn_measured_fraction_theta_max 0.964
_diffrn_measurement_device_type 'Rigaku RAXIS-RAPID'
_diffrn_measurement_method \w
_diffrn_radiation_monochromator graphite
_diffrn_radiation_probe x-ray
_diffrn_radiation_source 'fine-focus sealed tube'
_diffrn_radiation_type MoK\a
_diffrn_radiation_wavelength 0.71069
_diffrn_reflns_av_R_equivalents 0.057611
_diffrn_reflns_limit_h_max 15
_diffrn_reflns_limit_h_min 0
_diffrn_reflns_limit_k_max 23
_diffrn_reflns_limit_k_min 0
_diffrn_reflns_limit_l_max 40
_diffrn_reflns_limit_l_min -38
_diffrn_reflns_number 58699
_diffrn_reflns_theta_full 32.57
_diffrn_reflns_theta_max 32.57
_diffrn_reflns_theta_min 1.53
_exptl_absorpt_coefficient_mu 0.658
_exptl_absorpt_correction_T_max 0.9001
_exptl_absorpt_correction_T_min 0.7264
_exptl_absorpt_correction_type empirical
_exptl_absorpt_process_details
;
HIGASHI, T. (1995). Abscor - Empirical Absorption Correction based
on Fourier Series Approximation. Rigaku Corporation, Tokyo, Japan.
;
_exptl_crystal_colour pink
_exptl_crystal_density_diffrn 1.327
_exptl_crystal_density_method 'not measured'
_exptl_crystal_description block
_exptl_crystal_F_000 1746
_exptl_crystal_size_max 0.49
_exptl_crystal_size_mid 0.16
_exptl_crystal_size_min 0.16
_refine_diff_density_max 0.4
_refine_diff_density_min -0.242
_refine_ls_extinction_method none
_refine_ls_goodness_of_fit_ref 0.74
_refine_ls_hydrogen_treatment refxyz
_refine_ls_matrix_type full
_refine_ls_number_parameters 528
_refine_ls_number_reflns 14738
_refine_ls_number_restraints 0
_refine_ls_restrained_S_all 0.74
_refine_ls_R_factor_gt 0.0564
_refine_ls_shift/su_max 0.053
_refine_ls_structure_factor_coef Fsqd
_refine_ls_weighting_details 'calc w=1/[\s^2^(Fo^2^)+(0.0585P)^2^+0.0000P] where P=(Fo^2^+2Fc^2^)/3'
_refine_ls_weighting_scheme calc
_refine_ls_wR_factor_ref 0.1516
_reflns_number_gt 3857
_reflns_number_total 14738
_reflns_threshold_expression >2sigma(I)
_cod_data_source_file 36-678sup2.cif
_cod_data_source_block 061122structure2
_cod_original_sg_symbol_H-M 'P 21/C'
_cod_database_code 8000174

loop_
_symmetry_equiv_pos_as_xyz
'x, y, z'
'-x, y+1/2, -z+1/2'
'-x, -y, -z'
'x, -y-1/2, z-1/2'

loop_
_atom_site_label
_atom_site_type_symbol
_atom_site_fract_x
_atom_site_fract_y
_atom_site_fract_z
_atom_site_U_iso_or_equiv
_atom_site_adp_type
_atom_site_occupancy
_atom_site_calc_flag
_atom_site_refinement_flags
_atom_site_disorder_group
_atom_site_disorder_assembly
C37 C 0.1438(4) 0.6104(3) 0.09332(18) 0.1142(15) Uani 1 d . . .
H1 H 0.1818 0.602 0.1233 0.171 Uiso 1 calc R . .
H2 H 0.0591 0.5803 0.0986 0.171 Uiso 1 calc R . .
H3 H 0.1305 0.6725 0.0885 0.171 Uiso 1 calc R . .
C38 C 0.0716(5) 0.6069(3) -0.0024(2) 0.1166(16) Uani 1 d . . .
N7 N -0.0302(4) 0.6348(3) -0.0037(2) 0.174(2) Uani 1 d . . .
Co1 Co 0.31224(4) -0.25824(3) -0.215640(16) 0.06306(15) Uani 1 d . . .
Co2 Co 0.5 0.5 0 0.0706(2) Uani 1 d S . .
O2 O 0.1409(2) -0.31642(12) -0.17996(8) 0.0654(6) Uani 1 d . . .
O1 O 0.2024(2) -0.16172(12) -0.23902(8) 0.0620(5) Uani 1 d . . .
C101 C 0.3130(2) -0.08188(15) 0.03183(10) 0.0474(6) Uani 0.33 d P . .
H37 H 0.2996 -0.1428 0.0335 0.057 Uiso 0.22 calc PR . .
C102 C 0.3130(2) -0.08188(15) 0.03183(10) 0.0474(6) Uani 0.33 d P . .
N101 N 0.3130(2) -0.08188(15) 0.03183(10) 0.0474(6) Uani 0.33 d P . .
O4 O 0.4207(2) -0.35586(13) -0.19321(8) 0.0683(6) Uani 1 d . . .
C6 C 0.3223(3) -0.03597(17) 0.07471(11) 0.0504(7) Uani 1 d . . .
C8 C 0.3505(3) 0.09492(17) 0.02646(11) 0.0506(7) Uani 1 d . . .
O3 O 0.4847(2) -0.29455(14) 0.24624(8) 0.0680(6) Uani 1 d . . .
C10 C 0.3232(3) -0.03836(17) -0.01338(11) 0.0481(7) Uani 1 d . . .
C421 C 0.3426(2) 0.04967(15) -0.01709(10) 0.0487(6) Uani 0.33 d P . .
C422 C 0.3426(2) 0.04967(15) -0.01709(10) 0.0487(6) Uani 0.33 d P . .
N421 N 0.3426(2) 0.04967(15) -0.01709(10) 0.0487(6) Uani 0.33 d P . .
H36 H 0.3498 0.0765 -0.0466 0.058 Uiso 0.22 calc PR . .
O6 O 0.3882(2) 0.51072(13) -0.05331(9) 0.0742(6) Uani 1 d . . .
C3 C 0.3152(3) -0.08333(17) 0.12364(11) 0.0530(7) Uani 1 d . . .
C71 C 0.3398(3) 0.05310(16) 0.07311(10) 0.0520(7) Uani 0.33 d P . .
C72 C 0.3398(3) 0.05310(16) 0.07311(10) 0.0520(7) Uani 0.33 d P . .
N71 N 0.3398(3) 0.05310(16) 0.07311(10) 0.0520(7) Uani 0.33 d P . .
H32 H 0.344 0.0824 0.1009 0.062 Uiso 0.22 calc PR . .
N2 N 0.3161(2) -0.18608(17) -0.14842(10) 0.0625(7) Uani 1 d . . .
C16 C 0.3174(3) -0.08802(17) -0.06037(11) 0.0513(7) Uani 1 d . . .
N1 N 0.3086(3) -0.17283(16) 0.21510(10) 0.0659(7) Uani 1 d . . .
C23 C -0.0091(3) -0.21491(18) -0.20112(11) 0.0540(7) Uani 1 d . . .
N3 N 0.4355(3) 0.36753(15) 0.01274(12) 0.0707(8) Uani 1 d . . .
C11 C 0.3764(3) 0.18980(17) 0.02233(12) 0.0528(7) Uani 1 d . . .
O5 O 0.3436(3) 0.54568(15) 0.05324(10) 0.0832(7) Uani 1 d . . .
C22 C 0.0807(3) -0.15548(18) -0.23052(11) 0.0556(8) Uani 1 d . . .
C4 C 0.2946(3) -0.04137(19) 0.17042(12) 0.0639(9) Uani 1 d . . .
H16 H 0.2833 0.0197 0.172 0.077 Uiso 1 calc R . .
C19 C 0.3639(3) -0.05534(19) -0.10848(12) 0.0670(9) Uani 1 d . . .
H17 H 0.3978 0.002 -0.1126 0.08 Uiso 1 calc R . .
C34 C 0.2734(4) 0.5374(2) -0.04763(17) 0.0787(11) Uani 1 d . . .
C2 C 0.3324(4) -0.17266(19) 0.12435(13) 0.0738(10) Uani 1 d . . .
H18 H 0.3464 -0.2052 0.0935 0.089 Uiso 1 calc R . .
N5 N -0.2541(3) -0.17814(16) -0.18645(11) 0.0739(8) Uani 1 d . . .
C1 C 0.3287(4) -0.2132(2) 0.17058(14) 0.0771(10) Uani 1 d . . .
H19 H 0.3414 -0.2742 0.1703 0.092 Uiso 1 calc R . .
C5 C 0.2906(3) -0.0878(2) 0.21471(12) 0.0671(9) Uani 1 d . . .
H20 H 0.2741 -0.0575 0.2464 0.08 Uiso 1 calc R . .
C28 C 0.5348(4) -0.3787(2) -0.21473(13) 0.0683(9) Uani 1 d . . .
C26 C -0.1441(4) -0.19531(19) -0.19344(12) 0.0619(9) Uani 1 d . . .
C24 C 0.0255(3) -0.20720(19) 0.32175(11) 0.0584(8) Uani 1 d . . .
C15 C 0.4057(3) 0.23772(19) 0.06210(12) 0.0705(9) Uani 1 d . . .
H21 H 0.4071 0.2106 0.0939 0.085 Uiso 1 calc R . .
C17 C 0.2676(4) -0.1713(2) -0.05761(13) 0.0847(12) Uani 1 d . . .
H22 H 0.2327 -0.1972 -0.0253 0.102 Uiso 1 calc R . .
C35 C 0.1978(4) 0.5734(2) -0.00160(19) 0.0803(11) Uani 1 d . . .
C18 C 0.2690(4) -0.2163(2) -0.10212(15) 0.0915(12) Uani 1 d . . .
H23 H 0.2334 -0.2733 -0.0991 0.11 Uiso 1 calc R . .
C12 C 0.3765(5) 0.2346(2) -0.02168(15) 0.1122(16) Uani 1 d . . .
H24 H 0.3551 0.2058 -0.0501 0.135 Uiso 1 calc R . .
C14 C 0.4328(3) 0.3245(2) 0.05558(13) 0.0720(10) Uani 1 d . . .
H25 H 0.451 0.3558 0.0838 0.086 Uiso 1 calc R . .
C29 C 0.6162(4) -0.3313(2) -0.25341(14) 0.0743(10) Uani 1 d . . .
C33 C 0.2139(4) 0.5268(2) -0.09461(16) 0.0989(13) Uani 1 d . . .
H4 H 0.2749 0.5498 -0.1249 0.148 Uiso 1 calc R . .
H5 H 0.1304 0.5584 -0.0892 0.148 Uiso 1 calc R . .
H6 H 0.1981 0.4652 -0.0998 0.148 Uiso 1 calc R . .
C30 C 0.5895(4) -0.2553(2) 0.23007(12) 0.0720(9) Uani 1 d . . .
C36 C 0.2359(4) 0.5744(2) 0.04649(18) 0.0845(11) Uani 1 d . . .
C20 C 0.3618(3) -0.1053(2) -0.15088(12) 0.0726(9) Uani 1 d . . .
H26 H 0.3948 -0.0808 -0.1838 0.087 Uiso 1 calc R . .
C21 C 0.0266(3) -0.07671(19) -0.25324(13) 0.0750(10) Uani 1 d . . .
H7 H -0.0155 -0.0376 -0.2256 0.113 Uiso 1 calc R . .
H8 H -0.0383 -0.0955 -0.2725 0.113 Uiso 1 calc R . .
H9 H 0.0987 -0.0463 -0.2763 0.113 Uiso 1 calc R . .
C13 C 0.4074(5) 0.3217(2) -0.02497(17) 0.1216(18) Uani 1 d . . .
H27 H 0.4084 0.3505 -0.0565 0.146 Uiso 1 calc R . .
C25 C -0.0823(3) -0.1496(2) 0.35183(14) 0.0834(11) Uani 1 d . . .
H10 H -0.1098 -0.1714 0.387 0.125 Uiso 1 calc R . .
H11 H -0.1577 -0.15 0.3355 0.125 Uiso 1 calc R . .
H12 H -0.0492 -0.0903 0.3524 0.125 Uiso 1 calc R . .
C32 C 0.7412(5) -0.3675(3) -0.27620(18) 0.1109(15) Uani 1 d . . .
C27 C 0.5832(4) -0.4636(2) -0.19679(15) 0.0867(11) Uani 1 d . . .
H13 H 0.5284 -0.4792 -0.1633 0.13 Uiso 1 calc R . .
H14 H 0.6748 -0.457 -0.1939 0.13 Uiso 1 calc R . .
H15 H 0.5777 -0.5094 -0.2216 0.13 Uiso 1 calc R . .
C31 C 0.6945(4) -0.3012(3) 0.19062(15) 0.1001(13) Uani 1 d . . .
H29 H 0.6679 -0.3615 0.1871 0.15 Uiso 1 calc R . .
H30 H 0.778 -0.3002 0.2018 0.15 Uiso 1 calc R . .
H31 H 0.7055 -0.2717 0.1575 0.15 Uiso 1 calc R . .
N6 N 0.8414(5) -0.3965(3) -0.29504(18) 0.170(2) Uani 1 d . . .
O7 O 0.0084(10) 0.6711(4) 0.5635(3) 0.305(3) Uani 1 d . . .
O8 O 0.0292(7) 0.5418(8) 0.6195(3) 0.198(5) Uani 0.536(11) d P 1 A
C41 C -0.0029(7) 0.4430(10) 0.6001(5) 0.300(8) Uani 1 d . . .
C40 C -0.0897(10) 0.6508(9) 0.5519(6) 0.372(10) Uani 1 d . . .
H33 H -0.1599 0.6447 0.5828 0.558 Uiso 1 calc R . .
H34 H -0.0767 0.5953 0.5336 0.558 Uiso 1 calc R . .
H35 H -0.1142 0.6953 0.5296 0.558 Uiso 1 calc R . .
O9 O 0.0142(8) 0.4567(7) 0.5509(6) 0.201(7) Uani 0.464(11) d P 2 A

loop_
_atom_site_aniso_label
_atom_site_aniso_U_11
_atom_site_aniso_U_22
_atom_site_aniso_U_33
_atom_site_aniso_U_23
_atom_site_aniso_U_13
_atom_site_aniso_U_12
C37 0.095(3) 0.092(3) 0.150(4) -0.008(3) -0.017(3) -0.006(3)
C38 0.087(3) 0.086(3) 0.183(5) 0.037(3) -0.044(3) -0.001(3)
N7 0.091(3) 0.156(4) 0.282(6) 0.045(4) -0.056(4) 0.030(3)
Co1 0.0686(3) 0.0611(3) 0.0639(3) -0.0101(2) -0.0242(2) 0.0004(2)
Co2 0.0731(4) 0.0495(3) 0.0994(5) 0.0128(3) -0.0410(4) -0.0089(3)
O2 0.0681(15) 0.0566(12) 0.0774(15) 0.0009(11) -0.0290(12) -0.0007(11)
O1 0.0664(15) 0.0553(12) 0.0674(14) -0.0055(10) -0.0209(12) -0.0032(11)
C101 0.0542(16) 0.0436(14) 0.0474(16) 0.0023(13) -0.0179(13) -0.0007(13)
C102 0.0542(16) 0.0436(14) 0.0474(16) 0.0023(13) -0.0179(13) -0.0007(13)
N101 0.0542(16) 0.0436(14) 0.0474(16) 0.0023(13) -0.0179(13) -0.0007(13)
O4 0.0763(16) 0.0654(13) 0.0665(15) -0.0025(11) -0.0228(12) 0.0056(12)
C6 0.0530(18) 0.0419(15) 0.057(2) 0.0010(15) -0.0144(15) 0.0010(13)
C8 0.0504(18) 0.0484(16) 0.0541(19) 0.0027(15) -0.0137(14) -0.0027(14)
O3 0.0650(15) 0.0699(14) 0.0694(15) 0.0096(11) -0.0155(12) -0.0084(12)
C10 0.0442(16) 0.0468(16) 0.0549(19) 0.0010(15) -0.0141(14) -0.0023(13)
C421 0.0542(17) 0.0400(14) 0.0531(17) 0.0007(13) -0.0146(13) -0.0009(12)
C422 0.0542(17) 0.0400(14) 0.0531(17) 0.0007(13) -0.0146(13) -0.0009(12)
N421 0.0542(17) 0.0400(14) 0.0531(17) 0.0007(13) -0.0146(13) -0.0009(12)
O6 0.0779(16) 0.0597(13) 0.0956(18) 0.0184(12) -0.0419(14) -0.0114(12)
C3 0.0592(19) 0.0462(16) 0.0563(19) -0.0017(15) -0.0186(15) 0.0021(14)
C71 0.0537(17) 0.0488(15) 0.0551(18) 0.0052(13) -0.0154(13) -0.0020(13)
C72 0.0537(17) 0.0488(15) 0.0551(18) 0.0052(13) -0.0154(13) -0.0020(13)
N71 0.0537(17) 0.0488(15) 0.0551(18) 0.0052(13) -0.0154(13) -0.0020(13)
N2 0.0681(17) 0.0609(16) 0.0590(18) -0.0072(14) -0.0153(14) -0.0048(14)
C16 0.0569(18) 0.0482(16) 0.0508(19) 0.0024(15) -0.0167(14) 0.0006(14)
N1 0.089(2) 0.0525(15) 0.0617(18) 0.0044(14) -0.0281(15) 0.0036(14)
C23 0.062(2) 0.0469(16) 0.0567(19) -0.0078(15) -0.0201(16) 0.0030(15)
N3 0.082(2) 0.0486(15) 0.090(2) 0.0102(16) -0.0382(17) -0.0114(14)
C11 0.0530(18) 0.0482(16) 0.059(2) 0.0069(15) -0.0177(15) -0.0052(14)
O5 0.0809(18) 0.0693(15) 0.107(2) 0.0106(13) -0.0365(15) -0.0084(14)
C22 0.069(2) 0.0466(16) 0.0553(19) -0.0112(15) -0.0223(17) 0.0012(17)
C4 0.091(2) 0.0473(16) 0.056(2) 0.0002(16) -0.0207(18) 0.0069(16)
C19 0.095(3) 0.0561(18) 0.055(2) 0.0049(17) -0.0260(18) -0.0159(17)
C34 0.076(3) 0.053(2) 0.119(4) 0.035(2) -0.046(3) -0.021(2)
C2 0.121(3) 0.0450(18) 0.061(2) -0.0056(16) -0.032(2) -0.0009(18)
N5 0.081(2) 0.0576(16) 0.083(2) 0.0022(14) -0.0180(17) 0.0044(16)
C1 0.123(3) 0.0470(18) 0.068(2) 0.0037(18) -0.036(2) 0.0007(19)
C5 0.093(3) 0.058(2) 0.053(2) -0.0029(16) -0.0213(17) 0.0131(18)
C28 0.074(2) 0.073(2) 0.060(2) -0.0164(19) -0.0198(19) 0.005(2)
C26 0.080(3) 0.0471(17) 0.062(2) -0.0041(15) -0.023(2) 0.0001(18)
C24 0.069(2) 0.0508(17) 0.061(2) 0.0091(15) -0.0258(18) 0.0069(17)
C15 0.100(3) 0.0522(18) 0.057(2) 0.0009(16) -0.0116(18) -0.0103(18)
C17 0.140(3) 0.056(2) 0.052(2) -0.0018(17) -0.008(2) -0.024(2)
C35 0.066(2) 0.057(2) 0.125(4) 0.021(2) -0.038(3) -0.0080(19)
C18 0.145(4) 0.058(2) 0.068(3) -0.009(2) -0.016(2) -0.027(2)
C12 0.207(5) 0.063(2) 0.098(3) 0.024(2) -0.101(3) -0.046(3)
C14 0.102(3) 0.0522(19) 0.060(2) -0.0061(17) -0.0132(19) -0.0144(18)
C29 0.077(3) 0.072(2) 0.073(2) -0.007(2) -0.013(2) 0.010(2)
C33 0.105(3) 0.082(2) 0.129(3) 0.033(2) -0.068(3) -0.019(2)
C30 0.079(3) 0.079(2) 0.058(2) 0.0059(19) -0.0168(19) 0.006(2)
C36 0.082(3) 0.0460(19) 0.125(4) 0.010(2) -0.022(3) -0.016(2)
C20 0.093(3) 0.076(2) 0.052(2) 0.0059(18) -0.0228(18) -0.013(2)
C21 0.081(2) 0.061(2) 0.083(2) 0.0103(18) -0.0188(19) -0.0034(18)
C13 0.221(5) 0.068(2) 0.108(3) 0.038(2) -0.107(4) -0.052(3)
C25 0.083(2) 0.061(2) 0.113(3) -0.015(2) -0.035(2) 0.0163(19)
C32 0.116(4) 0.093(3) 0.110(4) 0.012(3) 0.005(3) 0.024(3)
C27 0.090(3) 0.071(2) 0.102(3) 0.000(2) -0.028(2) 0.019(2)
C31 0.097(3) 0.105(3) 0.089(3) -0.006(2) 0.000(2) -0.002(2)
N6 0.135(4) 0.161(4) 0.174(4) 0.046(3) 0.053(3) 0.068(3)
O7 0.365(11) 0.187(5) 0.368(10) 0.022(6) -0.093(8) 0.019(6)
O8 0.072(5) 0.377(14) 0.128(6) -0.035(7) 0.019(4) -0.048(6)
C41 0.120(5) 0.61(2) 0.187(8) 0.217(13) -0.070(5) -0.158(9)
C40 0.181(9) 0.50(2) 0.50(2) -0.085(16) -0.218(11) -0.055(10)
O9 0.103(6) 0.242(11) 0.252(16) 0.110(9) -0.029(7) -0.040(6)

loop_
_atom_type_symbol
_atom_type_description
_atom_type_scat_dispersion_real
_atom_type_scat_dispersion_imag
_atom_type_scat_source
C C 0.0033 0.0016 'International Tables Vol C Tables 4.2.6.8 and 6.1.1.4'
H H 0 0 'International Tables Vol C Tables 4.2.6.8 and 6.1.1.4'
Co Co 0.3494 0.9721 'International Tables Vol C Tables 4.2.6.8 and 6.1.1.4'
N N 0.0061 0.0033 'International Tables Vol C Tables 4.2.6.8 and 6.1.1.4'
O O 0.0106 0.006 'International Tables Vol C Tables 4.2.6.8 and 6.1.1.4'

loop_
_geom_angle_atom_site_label_1
_geom_angle_atom_site_label_2
_geom_angle_atom_site_label_3
_geom_angle
_geom_angle_site_symmetry_1
_geom_angle_site_symmetry_3
C36 C37 H1 109.5 . .
C36 C37 H2 109.5 . .
H1 C37 H2 109.5 . .
C36 C37 H3 109.5 . .
H1 C37 H3 109.5 . .
H2 C37 H3 109.5 . .
N7 C38 C35 178.9(6) . .
O3 Co1 O2 177.05(9) 4 .
O3 Co1 O4 87.57(9) 4 .
O2 Co1 O4 91.27(9) . .
O3 Co1 O1 92.69(9) 4 .
O2 Co1 O1 88.43(8) . .
O4 Co1 O1 179.02(8) . .
O3 Co1 N2 91.98(9) 4 .
O2 Co1 N2 90.76(9) . .
O4 Co1 N2 91.28(9) . .
O1 Co1 N2 89.66(9) . .
O3 Co1 N1 87.02(9) 4 4
O2 Co1 N1 90.28(9) . 4
O4 Co1 N1 90.28(9) . 4
O1 Co1 N1 88.79(9) . 4
N2 Co1 N1 178.11(10) . 4
O6 Co2 O6 180.00(13) . 3_665
O6 Co2 O5 91.81(10) . 3_665
O6 Co2 O5 88.19(10) 3_665 3_665
O6 Co2 O5 88.19(10) . .
O6 Co2 O5 91.81(10) 3_665 .
O5 Co2 O5 180 3_665 .
O6 Co2 N3 91.09(9) . 3_665
O6 Co2 N3 88.91(9) 3_665 3_665
O5 Co2 N3 92.53(10) 3_665 3_665
O5 Co2 N3 87.47(10) . 3_665
O6 Co2 N3 88.91(9) . .
O6 Co2 N3 91.09(9) 3_665 .
O5 Co2 N3 87.47(10) 3_665 .
O5 Co2 N3 92.53(10) . .
N3 Co2 N3 180 3_665 .
C24 O2 Co1 128.8(2) 4 .
C22 O1 Co1 127.9(2) . .
C10 C101 C6 118.7(2) . .
C10 C101 H37 120.6 . .
C6 C101 H37 120.6 . .
C28 O4 Co1 127.0(2) . .
C101 C6 C71 121.3(3) . .
C101 C6 C3 119.0(2) . .
C71 C6 C3 119.7(3) . .
C421 C8 C71 121.2(2) . .
C421 C8 C11 118.7(3) . .
C71 C8 C11 120.1(3) . .
C30 O3 Co1 126.3(2) . 4_556
C101 C10 C421 122.1(3) . .
C101 C10 C16 119.1(2) . .
C421 C10 C16 118.8(3) . .
C10 C421 C8 118.4(2) . .
C34 O6 Co2 128.7(3) . .
C4 C3 C2 116.5(3) . .
C4 C3 C6 122.3(3) . .
C2 C3 C6 121.2(3) . .
C6 C71 C8 118.2(3) . .
C18 N2 C20 115.8(3) . .
C18 N2 Co1 122.6(2) . .
C20 N2 Co1 121.5(2) . .
C19 C16 C17 116.4(3) . .
C19 C16 C10 122.3(3) . .
C17 C16 C10 121.3(3) . .
C1 N1 C5 117.1(3) . .
C1 N1 Co1 121.1(2) . 4_556
C5 N1 Co1 121.8(2) . 4_556
C26 C23 C22 117.2(3) . .
C26 C23 C24 117.1(3) . 4
C22 C23 C24 125.7(3) . 4
C13 N3 C14 115.5(3) . .
C13 N3 Co2 120.2(2) . .
C14 N3 Co2 124.1(2) . .
C12 C11 C15 115.7(3) . .
C12 C11 C8 121.8(3) . .
C15 C11 C8 122.4(3) . .
C36 O5 Co2 128.5(3) . .
O1 C22 C23 125.0(3) . .
O1 C22 C21 116.3(3) . .
C23 C22 C21 118.7(3) . .
C5 C4 C3 120.3(3) . .
C5 C4 H16 119.9 . .
C3 C4 H16 119.9 . .
C16 C19 C20 120.1(3) . .
C16 C19 H17 119.9 . .
C20 C19 H17 119.9 . .
O6 C34 C35 124.8(4) . .
O6 C34 C33 114.8(4) . .
C35 C34 C33 120.4(4) . .
C1 C2 C3 119.0(3) . .
C1 C2 H18 120.5 . .
C3 C2 H18 120.5 . .
N1 C1 C2 124.2(3) . .
N1 C1 H19 117.9 . .
C2 C1 H19 117.9 . .
N1 C5 C4 123.0(3) . .
N1 C5 H20 118.5 . .
C4 C5 H20 118.5 . .
O4 C28 C29 123.7(3) . .
O4 C28 C27 116.5(3) . .
C29 C28 C27 119.8(3) . .
N5 C26 C23 178.7(4) . .
O2 C24 C23 124.2(3) 4_556 4_556
O2 C24 C25 116.3(3) 4_556 .
C23 C24 C25 119.5(3) 4_556 .
C14 C15 C11 119.9(3) . .
C14 C15 H21 120.1 . .
C11 C15 H21 120.1 . .
C18 C17 C16 119.5(3) . .
C18 C17 H22 120.3 . .
C16 C17 H22 120.3 . .
C38 C35 C34 118.0(4) . .
C38 C35 C36 116.9(4) . .
C34 C35 C36 125.0(4) . .
N2 C18 C17 124.5(3) . .
N2 C18 H23 117.7 . .
C17 C18 H23 117.7 . .
C11 C12 C13 120.3(3) . .
C11 C12 H24 119.9 . .
C13 C12 H24 119.9 . .
N3 C14 C15 124.4(3) . .
N3 C14 H25 117.8 . .
C15 C14 H25 117.8 . .
C28 C29 C32 117.4(3) . .
C28 C29 C30 125.7(3) . 4
C32 C29 C30 116.7(3) . 4
C34 C33 H4 109.5 . .
C34 C33 H5 109.5 . .
H4 C33 H5 109.5 . .
C34 C33 H6 109.5 . .
H4 C33 H6 109.5 . .
H5 C33 H6 109.5 . .
O3 C30 C29 123.8(3) . 4_556
O3 C30 C31 117.3(3) . .
C29 C30 C31 118.9(3) 4_556 .
O5 C36 C35 124.2(4) . .
O5 C36 C37 115.8(4) . .
C35 C36 C37 120.0(4) . .
N2 C20 C19 123.7(3) . .
N2 C20 H26 118.1 . .
C19 C20 H26 118.1 . .
C22 C21 H7 109.5 . .
C22 C21 H8 109.5 . .
H7 C21 H8 109.5 . .
C22 C21 H9 109.5 . .
H7 C21 H9 109.5 . .
H8 C21 H9 109.5 . .
N3 C13 C12 124.2(3) . .
N3 C13 H27 117.9 . .
C12 C13 H27 117.9 . .
C24 C25 H10 109.5 . .
C24 C25 H11 109.5 . .
H10 C25 H11 109.5 . .
C24 C25 H12 109.5 . .
H10 C25 H12 109.5 . .
H11 C25 H12 109.5 . .
N6 C32 C29 179.3(6) . .
C28 C27 H13 109.5 . .
C28 C27 H14 109.5 . .
H13 C27 H14 109.5 . .
C28 C27 H15 109.5 . .
H13 C27 H15 109.5 . .
H14 C27 H15 109.5 . .
C30 C31 H29 109.5 . .
C30 C31 H30 109.5 . .
H29 C31 H30 109.5 . .
C30 C31 H31 109.5 . .
H29 C31 H31 109.5 . .
H30 C31 H31 109.5 . .
O9 C41 O8 100.0(9) . .
O7 C40 H33 109.5 . .
O7 C40 H34 109.5 . .
H33 C40 H34 109.5 . .
O7 C40 H35 109.5 . .
H33 C40 H35 109.5 . .
H34 C40 H35 109.5 . .

loop_
_geom_bond_atom_site_label_1
_geom_bond_atom_site_label_2
_geom_bond_distance
_geom_bond_site_symmetry_2
C37 C36 1.507(5) .
C37 H1 0.98 .
C37 H2 0.98 .
C37 H3 0.98 .
C38 N7 1.153(5) .
C38 C35 1.418(6) .
Co1 O3 2.030(2) 4
Co1 O2 2.038(2) .
Co1 O4 2.051(2) .
Co1 O1 2.058(2) .
Co1 N2 2.123(2) .
Co1 N1 2.144(2) 4
Co2 O6 2.038(2) .
Co2 O6 2.038(2) 3_665
Co2 O5 2.039(3) 3_665
Co2 O5 2.039(3) .
Co2 N3 2.155(2) 3_665
Co2 N3 2.155(2) .
O2 C24 1.248(3) 4
O1 C22 1.243(3) .
C101 C10 1.367(3) .
C101 C6 1.370(3) .
C101 H37 0.95 .
O4 C28 1.251(4) .
C6 C71 1.386(3) .
C6 C3 1.487(4) .
C8 C421 1.376(4) .
C8 C71 1.388(3) .
C8 C11 1.489(4) .
O3 C30 1.241(4) .
O3 Co1 2.030(2) 4_556
C10 C421 1.374(3) .
C10 C16 1.485(4) .
O6 C34 1.243(4) .
C3 C4 1.383(4) .
C3 C2 1.391(4) .
N2 C18 1.313(4) .
N2 C20 1.330(4) .
C16 C19 1.367(4) .
C16 C17 1.382(4) .
N1 C1 1.320(4) .
N1 C5 1.326(4) .
N1 Co1 2.144(2) 4_556
C23 C26 1.409(5) .
C23 C22 1.418(4) .
C23 C24 1.431(4) 4
N3 C13 1.317(4) .
N3 C14 1.319(4) .
C11 C12 1.366(4) .
C11 C15 1.384(4) .
O5 C36 1.256(4) .
C22 C21 1.522(4) .
C4 C5 1.377(4) .
C4 H16 0.95 .
C19 C20 1.376(4) .
C19 H17 0.95 .
C34 C35 1.420(5) .
C34 C33 1.529(5) .
C2 C1 1.379(4) .
C2 H18 0.95 .
N5 C26 1.151(4) .
C1 H19 0.95 .
C5 H20 0.95 .
C28 C29 1.393(5) .
C28 C27 1.519(4) .
C24 O2 1.248(3) 4_556
C24 C23 1.431(4) 4_556
C24 C25 1.517(4) .
C15 C14 1.372(4) .
C15 H21 0.95 .
C17 C18 1.376(4) .
C17 H22 0.95 .
C35 C36 1.428(5) .
C18 H23 0.95 .
C12 C13 1.380(5) .
C12 H24 0.95 .
C14 H25 0.95 .
C29 C32 1.425(6) .
C29 C30 1.453(5) 4
C33 H4 0.98 .
C33 H5 0.98 .
C33 H6 0.98 .
C30 C29 1.453(5) 4_556
C30 C31 1.518(5) .
C20 H26 0.95 .
C21 H7 0.98 .
C21 H8 0.98 .
C21 H9 0.98 .
C13 H27 0.95 .
C25 H10 0.98 .
C25 H11 0.98 .
C25 H12 0.98 .
C32 N6 1.146(5) .
C27 H13 0.98 .
C27 H14 0.98 .
C27 H15 0.98 .
C31 H29 0.98 .
C31 H30 0.98 .
C31 H31 0.98 .
O7 C40 1.175(9) .
O8 C41 1.669(15) .
C41 O9 1.306(11) .
C40 H33 0.98 .
C40 H34 0.98 .
C40 H35 0.98 .
